data_4321329
loop_
_publ_author_name
'Paul V. Bernhardt'
'Philip C. Sharpe'

_publ_section_title
;
 C-Substituted Macrocycles as Candidates for Radioimmunotherapy
;
_journal_name_full 'Inorganic Chemistry'
_journal_page_first 4123
_journal_page_last 4129
_journal_paper_doi 10.1021/ic000315f
_journal_volume 39
_journal_year 2000
_chemical_formula_sum 'C18 H33 Cl2 Cu N5 O9'
_chemical_formula_weight 597.93
_chemical_name_systematic
; 
 ? 
;
_space_group_IT_number 14
_symmetry_cell_setting monoclinic
_symmetry_space_group_name_Hall '-P 2yn'
_symmetry_space_group_name_H-M 'P 1 21/n 1'
_atom_sites_solution_hydrogens geom
_atom_sites_solution_primary Patterson
_atom_sites_solution_secondary difmap
_audit_creation_method SHELXL-97
_cell_angle_alpha 90.00
_cell_angle_beta 96.760(10)
_cell_angle_gamma 90.00
_cell_formula_units_Z 4
_cell_length_a 9.550(3)
_cell_length_b 17.977(2)
_cell_length_c 14.612(4)
_cell_measurement_reflns_used 25
_cell_measurement_temperature 296(2)
_cell_measurement_theta_max 14
_cell_measurement_theta_min 10
_cell_volume 2491.2(11)
_computing_cell_refinement 'SET4 in CAD4'
_computing_data_collection CAD4
_computing_data_reduction 'XTAL 3.2'
_computing_molecular_graphics PLATON
_computing_publication_material SHELXL-97
_computing_structure_refinement 'SHELXL-97 (Sheldrick, 1997)'
_computing_structure_solution 'SHELXS-97 (Sheldrick, 1990)'
_diffrn_ambient_temperature 296(2)
_diffrn_measured_fraction_theta_full 0.965
_diffrn_measured_fraction_theta_max 0.965
_diffrn_measurement_device_type 'Enraf Nonius CAD4'
_diffrn_measurement_method '\w-2\q scans'
_diffrn_radiation_monochromator graphite
_diffrn_radiation_source 'fine-focus sealed tube'
_diffrn_radiation_type MoK\a
_diffrn_radiation_wavelength 0.71073
_diffrn_reflns_av_R_equivalents 0.0226
_diffrn_reflns_av_sigmaI/netI 0.0401
_diffrn_reflns_limit_h_max 11
_diffrn_reflns_limit_h_min 0
_diffrn_reflns_limit_k_max 21
_diffrn_reflns_limit_k_min 0
_diffrn_reflns_limit_l_max 17
_diffrn_reflns_limit_l_min -17
_diffrn_reflns_number 4650
_diffrn_reflns_theta_full 24.98
_diffrn_reflns_theta_max 24.98
_diffrn_reflns_theta_min 1.80
_diffrn_standards_decay_% 'less than 5%'
_diffrn_standards_interval_time 7200
_diffrn_standards_number 3
_exptl_absorpt_coefficient_mu 1.149
_exptl_absorpt_correction_T_max 1.000
_exptl_absorpt_correction_T_min 0.887
_exptl_absorpt_correction_type \y-scans
_exptl_crystal_colour purple
_exptl_crystal_density_diffrn 1.594
_exptl_crystal_density_method 'not measured'
_exptl_crystal_description prism
_exptl_crystal_F_000 1244
_exptl_crystal_size_max 0.20
_exptl_crystal_size_mid 0.20
_exptl_crystal_size_min 0.20
_refine_diff_density_max 0.690
_refine_diff_density_min -0.679
_refine_diff_density_rms 0.082
_refine_ls_extinction_method none
_refine_ls_goodness_of_fit_ref 1.027
_refine_ls_hydrogen_treatment constr
_refine_ls_matrix_type full
_refine_ls_number_parameters 335
_refine_ls_number_reflns 4370
_refine_ls_number_restraints 20
_refine_ls_restrained_S_all 1.076
_refine_ls_R_factor_all 0.0943
_refine_ls_R_factor_gt 0.0507
_refine_ls_shift/su_max 0.000
_refine_ls_shift/su_mean 0.000
_refine_ls_structure_factor_coef Fsqd
_refine_ls_weighting_details 'w=1/[\s^2^(Fo^2^)+(0.0781P)^2^+4.4961P] where P=(Fo^2^+2Fc^2^)/3'
_refine_ls_weighting_scheme calc
_refine_ls_wR_factor_gt 0.1362
_refine_ls_wR_factor_ref 0.1594
_reflns_number_gt 2771
_reflns_number_total 4370
_reflns_threshold_expression >2sigma(I)
_cod_data_source_file ic000315f_2.cif
_cod_data_source_block 1440ps31
_cod_depositor_comments
;
The following automatic conversions were performed:

'_refine_ls_weighting_scheme' value 'calc
w=1/[\s^2^(Fo^2^)+(0.0781P)^2^+4.4961P] where P=(Fo^2^+2Fc^2^)/3' was
changed to 'calc'. New tag '_refine_ls_weighting_details' was
created. The value of the new tag was set to
'w=1/[\s^2^(Fo^2^)+(0.0781P)^2^+4.4961P] where P=(Fo^2^+2Fc^2^)/3'.

Automatic conversion script
Id: cif_fix_values 3143 2015-03-26 13:38:13Z robertas 
;
_cod_database_code 4321329

loop_
_symmetry_equiv_pos_as_xyz
'x, y, z'
'-x+1/2, y+1/2, -z+1/2'
'-x, -y, -z'
'x-1/2, -y-1/2, z-1/2'

loop_
_atom_site_label
_atom_site_type_symbol
_atom_site_fract_x
_atom_site_fract_y
_atom_site_fract_z
_atom_site_U_iso_or_equiv
_atom_site_adp_type
_atom_site_occupancy
_atom_site_calc_flag
_atom_site_refinement_flags
_atom_site_disorder_assembly
_atom_site_disorder_group
Cu1 Cu 0.05106(6) 0.24829(3) 0.06805(4) 0.0342(2) Uani 1 d . . .
N1 N 0.0227(4) 0.3570(2) 0.0861(3) 0.0341(9) Uani 1 d . . .
H1 H 0.0305 0.3642 0.1481 0.041 Uiso 1 calc R . .
N2 N -0.1604(4) 0.2422(2) 0.0408(3) 0.0416(10) Uani 1 d . . .
H2 H -0.1808 0.2434 -0.0216 0.050 Uiso 1 calc R . .
N3 N 0.0842(5) 0.1386(2) 0.0529(3) 0.0415(10) Uani 1 d . . .
H3 H 0.0846 0.1304 -0.0085 0.050 Uiso 1 calc R . .
N4 N 0.2603(4) 0.2566(2) 0.1044(3) 0.0357(9) Uani 1 d . . .
H4 H 0.2746 0.2586 0.1670 0.043 Uiso 1 calc R . .
N5 N 0.2761(5) 0.3971(2) 0.1974(3) 0.0463(11) Uani 1 d . . .
H5 H 0.3397 0.3860 0.2208 0.056 Uiso 1 d R . .
C1 C -0.1243(5) 0.3750(3) 0.0516(4) 0.0456(13) Uani 1 d . . .
H1A H -0.1339 0.3816 -0.0147 0.055 Uiso 1 calc R . .
H1B H -0.1524 0.4208 0.0793 0.055 Uiso 1 calc R . .
C2 C -0.2153(6) 0.3121(3) 0.0763(4) 0.0501(15) Uani 1 d . . .
H2A H -0.2139 0.3092 0.1427 0.060 Uiso 1 calc R . .
H2B H -0.3119 0.3201 0.0493 0.060 Uiso 1 calc R . .
C3 C -0.2296(6) 0.1749(3) 0.0731(4) 0.0552(16) Uani 1 d . . .
H3A H -0.3295 0.1768 0.0514 0.066 Uiso 1 calc R . .
H3B H -0.2197 0.1750 0.1399 0.066 Uiso 1 calc R . .
C4 C -0.1696(7) 0.1044(4) 0.0408(4) 0.0606(17) Uani 1 d . . .
H4A H -0.1695 0.1071 -0.0255 0.073 Uiso 1 calc R . .
H4B H -0.2311 0.0636 0.0534 0.073 Uiso 1 calc R . .
C5 C -0.0210(6) 0.0867(3) 0.0844(4) 0.0526(15) Uani 1 d . . .
H5A H -0.0174 0.0898 0.1509 0.063 Uiso 1 calc R . .
H5B H 0.0028 0.0362 0.0688 0.063 Uiso 1 calc R . .
C6 C 0.2285(6) 0.1230(3) 0.0968(4) 0.0502(14) Uani 1 d . . .
H6A H 0.2623 0.0768 0.0732 0.060 Uiso 1 calc R . .
H6B H 0.2285 0.1181 0.1629 0.060 Uiso 1 calc R . .
C7 C 0.3231(6) 0.1858(3) 0.0761(4) 0.0487(14) Uani 1 d . . .
H7A H 0.4161 0.1790 0.1097 0.058 Uiso 1 calc R . .
H7B H 0.3325 0.1869 0.0108 0.058 Uiso 1 calc R . .
C8 C 0.3331(6) 0.3216(3) 0.0696(4) 0.0419(12) Uani 1 d . . .
H8A H 0.3253 0.3189 0.0028 0.050 Uiso 1 calc R . .
H8B H 0.4325 0.3190 0.0926 0.050 Uiso 1 calc R . .
C9 C 0.2751(5) 0.3966(3) 0.0970(4) 0.0416(12) Uani 1 d . . .
C10 C 0.1245(5) 0.4087(3) 0.0513(3) 0.0391(12) Uani 1 d . . .
H10A H 0.0963 0.4594 0.0623 0.047 Uiso 1 calc R . .
H10B H 0.1223 0.4020 -0.0147 0.047 Uiso 1 calc R . .
C11 C 0.3690(7) 0.4564(3) 0.0598(5) 0.0650(18) Uani 1 d . . .
H11A H 0.4644 0.4504 0.0880 0.097 Uiso 1 calc R . .
H11B H 0.3354 0.5048 0.0740 0.097 Uiso 1 calc R . .
H11C H 0.3659 0.4511 -0.0058 0.097 Uiso 1 calc R . .
C12 C 0.2482(6) 0.4672(3) 0.2438(4) 0.0549(15) Uani 1 d . . .
H12A H 0.2839 0.5083 0.2103 0.066 Uiso 1 calc R . .
H12B H 0.2990 0.4670 0.3054 0.066 Uiso 1 calc R . .
C13 C 0.0943(6) 0.4799(3) 0.2508(4) 0.0490(14) Uani 1 d . . .
C14 C 0.0261(7) 0.5437(3) 0.2165(4) 0.0571(16) Uani 1 d . . .
H14 H 0.0794 0.5802 0.1917 0.068 Uiso 1 calc R . .
C15 C -0.1121(8) 0.5558(5) 0.2169(5) 0.074(2) Uani 1 d . . .
H15 H -0.1522 0.5997 0.1926 0.089 Uiso 1 calc R . .
C16 C -0.1913(9) 0.5057(6) 0.2518(6) 0.090(3) Uani 1 d . . .
C17 C -0.1312(9) 0.4393(5) 0.2937(5) 0.091(3) Uani 1 d . . .
H17 H -0.1865 0.4048 0.3205 0.109 Uiso 1 calc R . .
C18 C 0.0146(8) 0.4279(4) 0.2927(4) 0.0675(19) Uani 1 d . . .
H18 H 0.0576 0.3857 0.3200 0.081 Uiso 1 calc R . .
O1 O -0.3381(6) 0.5108(5) 0.2513(6) 0.143(3) Uani 1 d . . .
H11 H -0.3658 0.4766 0.2817 0.171 Uiso 1 calc R . .
Cl1 Cl 0.04940(17) 0.19901(8) 0.33000(9) 0.0536(4) Uani 1 d . . .
O11 O 0.0272(6) 0.2316(3) 0.2423(3) 0.0738(14) Uani 1 d . . .
O12 O 0.0525(6) 0.2527(3) 0.3998(3) 0.0809(15) Uani 1 d . . .
O13 O -0.0627(10) 0.1491(4) 0.3385(5) 0.167(4) Uani 1 d . . .
O14 O 0.1689(10) 0.1573(5) 0.3392(5) 0.185(4) Uani 1 d . . .
Cl2 Cl 0.05158(19) 0.22880(9) -0.17047(10) 0.0654(5) Uani 1 d D . .
O21A O 0.0585(8) 0.1511(2) -0.1517(4) 0.060(2) Uani 0.637(9) d PD A 1
O22A O 0.1089(8) 0.2697(3) -0.0942(3) 0.062(2) Uani 0.637(9) d PD A 1
O23A O 0.1020(9) 0.2458(4) -0.2528(4) 0.106(4) Uani 0.637(9) d PD A 1
O24A O -0.1007(6) 0.2468(5) -0.1830(6) 0.140(5) Uani 0.637(9) d PD A 1
O21B O -0.0028(13) 0.2565(6) -0.2565(5) 0.081(5) Uiso 0.363(9) d PD A 2
O22B O -0.0083(13) 0.1597(4) -0.1510(8) 0.076(6) Uiso 0.363(9) d PD A 2
O23B O 0.2022(7) 0.2169(7) -0.1714(9) 0.140(8) Uiso 0.363(9) d PD A 2
O24B O 0.0374(12) 0.2800(5) -0.0989(6) 0.050(4) Uiso 0.363(9) d PD A 2

loop_
_atom_site_aniso_label
_atom_site_aniso_U_11
_atom_site_aniso_U_22
_atom_site_aniso_U_33
_atom_site_aniso_U_23
_atom_site_aniso_U_13
_atom_site_aniso_U_12
Cu1 0.0313(3) 0.0348(3) 0.0358(3) 0.0000(3) 0.0014(2) 0.0009(3)
N1 0.032(2) 0.041(2) 0.029(2) -0.0007(17) -0.0001(17) 0.0028(18)
N2 0.036(2) 0.054(3) 0.034(2) -0.001(2) -0.0010(18) -0.002(2)
N3 0.054(3) 0.036(2) 0.034(2) -0.0011(18) 0.004(2) 0.000(2)
N4 0.033(2) 0.037(2) 0.037(2) -0.0007(19) 0.0043(16) 0.0042(19)
N5 0.048(3) 0.044(3) 0.043(3) -0.004(2) -0.012(2) 0.007(2)
C1 0.035(3) 0.051(3) 0.048(3) -0.005(3) -0.006(2) 0.015(3)
C2 0.031(3) 0.066(4) 0.053(3) -0.004(3) 0.003(3) 0.008(3)
C3 0.035(3) 0.070(4) 0.059(4) 0.006(3) 0.003(3) -0.014(3)
C4 0.062(4) 0.056(4) 0.063(4) -0.002(3) 0.000(3) -0.028(3)
C5 0.065(4) 0.038(3) 0.054(4) 0.001(3) 0.005(3) -0.013(3)
C6 0.055(4) 0.039(3) 0.057(4) 0.002(3) 0.007(3) 0.012(3)
C7 0.044(3) 0.047(3) 0.056(4) -0.004(3) 0.010(3) 0.013(3)
C8 0.033(3) 0.044(3) 0.050(3) 0.002(2) 0.009(2) -0.002(2)
C9 0.037(3) 0.041(3) 0.047(3) 0.003(2) 0.001(2) -0.004(2)
C10 0.046(3) 0.033(3) 0.037(3) 0.007(2) 0.000(2) 0.000(2)
C11 0.062(4) 0.050(4) 0.083(5) 0.003(3) 0.010(4) -0.015(3)
C12 0.061(4) 0.043(3) 0.057(4) -0.015(3) -0.010(3) 0.002(3)
C13 0.066(4) 0.038(3) 0.042(3) -0.010(2) 0.004(3) 0.001(3)
C14 0.069(4) 0.052(4) 0.050(4) -0.008(3) 0.005(3) 0.007(3)
C15 0.075(5) 0.080(5) 0.067(5) -0.021(4) 0.009(4) 0.014(4)
C16 0.078(5) 0.110(7) 0.086(6) -0.046(6) 0.023(5) 0.015(5)
C17 0.102(7) 0.109(7) 0.071(5) -0.036(5) 0.053(5) -0.054(6)
C18 0.107(6) 0.052(4) 0.047(3) -0.006(3) 0.023(4) -0.005(4)
O1 0.080(4) 0.196(8) 0.162(7) -0.086(6) 0.054(4) -0.008(5)
Cl1 0.0704(10) 0.0506(8) 0.0384(7) -0.0004(6) 0.0003(7) 0.0039(7)
O11 0.109(4) 0.075(3) 0.037(2) 0.006(2) 0.008(2) -0.001(3)
O12 0.124(4) 0.068(3) 0.048(3) -0.014(2) 0.000(3) 0.004(3)
O13 0.255(10) 0.139(6) 0.116(6) -0.019(5) 0.063(6) -0.126(7)
O14 0.193(8) 0.226(10) 0.125(6) -0.031(6) -0.029(6) 0.151(8)
Cl2 0.0862(12) 0.0679(11) 0.0413(8) -0.0081(7) 0.0043(8) 0.0004(9)
O21A 0.070(6) 0.046(4) 0.062(5) -0.011(3) 0.006(4) 0.011(3)
O22A 0.074(6) 0.077(5) 0.034(4) -0.010(3) -0.004(3) -0.013(4)
O23A 0.146(10) 0.142(9) 0.036(4) 0.004(5) 0.037(5) -0.013(7)
O24A 0.062(6) 0.228(14) 0.125(9) -0.057(9) -0.014(5) 0.028(7)

loop_
_atom_type_symbol
_atom_type_description
_atom_type_scat_dispersion_real
_atom_type_scat_dispersion_imag
_atom_type_scat_source
C C 0.0033 0.0016 'International Tables Vol C Tables 4.2.6.8 and 6.1.1.4'
H H 0.0000 0.0000 'International Tables Vol C Tables 4.2.6.8 and 6.1.1.4'
Cl Cl 0.1484 0.1585 'International Tables Vol C Tables 4.2.6.8 and 6.1.1.4'
N N 0.0061 0.0033 'International Tables Vol C Tables 4.2.6.8 and 6.1.1.4'
O O 0.0106 0.0060 'International Tables Vol C Tables 4.2.6.8 and 6.1.1.4'
Cu Cu 0.3201 1.2651 'International Tables Vol C Tables 4.2.6.8 and 6.1.1.4'

loop_
_geom_angle_atom_site_label_1
_geom_angle_atom_site_label_2
_geom_angle_atom_site_label_3
_geom_angle
_geom_angle_site_symmetry_1
_geom_angle_site_symmetry_3
_geom_angle_publ_flag
N1 Cu1 N4 92.21(16) . . ?
N1 Cu1 N3 178.36(17) . . ?
N4 Cu1 N3 86.43(17) . . ?
N1 Cu1 N2 86.03(17) . . ?
N4 Cu1 N2 175.97(16) . . ?
N3 Cu1 N2 95.26(18) . . ?
N1 Cu1 O22A 91.30(18) . . ?
N4 Cu1 O22A 85.2(2) . . ?
N3 Cu1 O22A 89.51(19) . . ?
N2 Cu1 O22A 98.5(2) . . ?
N1 Cu1 O11 87.42(15) . . ?
N4 Cu1 O11 87.09(17) . . ?
N3 Cu1 O11 91.58(16) . . ?
N2 Cu1 O11 89.20(17) . . ?
O22A Cu1 O11 172.12(19) . . ?
C1 N1 C10 112.6(4) . . ?
C1 N1 Cu1 108.0(3) . . ?
C10 N1 Cu1 117.7(3) . . ?
C2 N2 C3 113.1(4) . . ?
C2 N2 Cu1 105.8(3) . . ?
C3 N2 Cu1 117.1(3) . . ?
C6 N3 C5 112.2(4) . . ?
C6 N3 Cu1 106.8(3) . . ?
C5 N3 Cu1 117.4(3) . . ?
C8 N4 C7 111.1(4) . . ?
C8 N4 Cu1 117.4(3) . . ?
C7 N4 Cu1 106.5(3) . . ?
C9 N5 C12 119.1(4) . . ?
N1 C1 C2 108.0(4) . . ?
N2 C2 C1 108.5(4) . . ?
N2 C3 C4 113.0(5) . . ?
C3 C4 C5 114.8(5) . . ?
N3 C5 C4 111.8(5) . . ?
N3 C6 C7 108.9(4) . . ?
N4 C7 C6 108.5(4) . . ?
N4 C8 C9 114.0(4) . . ?
N5 C9 C10 109.4(4) . . ?
N5 C9 C8 107.9(4) . . ?
C10 C9 C8 111.2(4) . . ?
N5 C9 C11 114.5(5) . . ?
C10 C9 C11 107.7(4) . . ?
C8 C9 C11 106.2(4) . . ?
N1 C10 C9 112.6(4) . . ?
N5 C12 C13 113.2(5) . . ?
C14 C13 C18 117.3(6) . . ?
C14 C13 C12 121.5(6) . . ?
C18 C13 C12 121.2(6) . . ?
C15 C14 C13 123.8(7) . . ?
C16 C15 C14 120.1(8) . . ?
C15 C16 O1 124.9(10) . . ?
C15 C16 C17 121.1(8) . . ?
O1 C16 C17 114.0(9) . . ?
C18 C17 C16 117.6(7) . . ?
C13 C18 C17 120.0(7) . . ?
O14 Cl1 O12 111.2(4) . . ?
O14 Cl1 O11 110.8(5) . . ?
O12 Cl1 O11 111.5(3) . . ?
O14 Cl1 O13 106.1(6) . . ?
O12 Cl1 O13 108.9(4) . . ?
O11 Cl1 O13 108.1(4) . . ?
Cl1 O11 Cu1 157.2(3) . . ?
O23A Cl2 O22A 115.8(4) . . ?
O23A Cl2 O21B 42.8(5) . . ?
O22A Cl2 O21B 127.0(6) . . ?
O23A Cl2 O22B 124.2(6) . . ?
O22A Cl2 O22B 115.8(6) . . ?
O21B Cl2 O22B 112.3(4) . . ?
O23A Cl2 O24B 125.1(6) . . ?
O22A Cl2 O24B 29.0(4) . . ?
O21B Cl2 O24B 112.2(4) . . ?
O22B Cl2 O24B 110.4(4) . . ?
O23A Cl2 O21A 111.8(3) . . ?
O22A Cl2 O21A 111.1(3) . . ?
O21B Cl2 O21A 121.9(6) . . ?
O22B Cl2 O21A 26.8(5) . . ?
O24B Cl2 O21A 120.2(5) . . ?
O23A Cl2 O23B 65.1(6) . . ?
O22A Cl2 O23B 77.9(5) . . ?
O21B Cl2 O23B 107.9(4) . . ?
O22B Cl2 O23B 107.2(4) . . ?
O24B Cl2 O23B 106.5(4) . . ?
O21A Cl2 O23B 80.4(6) . . ?
O23A Cl2 O24A 106.4(3) . . ?
O22A Cl2 O24A 105.8(3) . . ?
O21B Cl2 O24A 63.5(6) . . ?
O22B Cl2 O24A 78.5(6) . . ?
O24B Cl2 O24A 76.7(5) . . ?
O21A Cl2 O24A 105.1(3) . . ?
O23B Cl2 O24A 171.3(6) . . ?
Cl2 O22A Cu1 124.2(4) . . ?

loop_
_geom_bond_atom_site_label_1
_geom_bond_atom_site_label_2
_geom_bond_distance
_geom_bond_site_symmetry_2
_geom_bond_publ_flag
Cu1 N1 1.995(4) . ?
Cu1 N4 2.012(4) . ?
Cu1 N3 2.013(4) . ?
Cu1 N2 2.015(4) . ?
Cu1 O22A 2.527(6) . ?
Cu1 O11 2.600(4) . ?
N1 C1 1.470(6) . ?
N1 C10 1.477(6) . ?
N2 C2 1.479(7) . ?
N2 C3 1.482(7) . ?
N3 C6 1.477(7) . ?
N3 C5 1.483(7) . ?
N4 C8 1.480(6) . ?
N4 C7 1.487(6) . ?
N5 C9 1.466(7) . ?
N5 C12 1.471(7) . ?
C1 C2 1.496(8) . ?
C3 C4 1.490(9) . ?
C4 C5 1.520(9) . ?
C6 C7 1.497(8) . ?
C8 C9 1.529(7) . ?
C9 C10 1.528(7) . ?
C9 C11 1.539(8) . ?
C12 C13 1.503(8) . ?
C13 C14 1.383(8) . ?
C13 C18 1.391(8) . ?
C14 C15 1.338(9) . ?
C15 C16 1.316(11) . ?
C16 O1 1.404(10) . ?
C16 C17 1.431(12) . ?
C17 C18 1.409(11) . ?
Cl1 O14 1.360(7) . ?
Cl1 O12 1.402(4) . ?
Cl1 O11 1.402(4) . ?
Cl1 O13 1.413(7) . ?
Cl2 O23A 1.382(4) . ?
Cl2 O22A 1.392(4) . ?
Cl2 O21B 1.395(5) . ?
Cl2 O22B 1.410(5) . ?
Cl2 O24B 1.411(5) . ?
Cl2 O21A 1.423(4) . ?
Cl2 O23B 1.456(6) . ?
Cl2 O24A 1.480(5) . ?
